data_4517395
loop_
_publ_author_name
'Chin, Kek Foo'
'Ye, Xinyi'
'Li, Yongxin'
'Lee, Richmond'
'Kabylda, Adil M.'
'Leow, Dasheng'
'Zhang, Xin'
'Xia Ang, Esther Cai'
'Tan, Choon-Hong'

_publ_section_title
;
 Bisguanidinium-Catalyzed Epoxidation of Allylic and Homoallylic Amines
 under Phase Transfer Conditions
;
_journal_name_full 'ACS Catalysis'
_journal_page_first 2684
_journal_paper_doi 10.1021/acscatal.9b04862
_journal_year 2020
_chemical_absolute_configuration ad
_chemical_formula_sum 'C100 H138 N8 O13 W2'
_chemical_formula_weight 2027.88
_space_group_crystal_system triclinic
_space_group_IT_number 1
_space_group_name_Hall 'P 1'
_space_group_name_H-M_alt 'P 1'
_atom_sites_solution_hydrogens geom
_atom_sites_solution_primary dual
_cell_angle_alpha 102.5903(17)
_cell_angle_beta 97.3713(16)
_cell_angle_gamma 101.976(2)
_cell_formula_units_Z 1
_cell_length_a 10.9657(8)
_cell_length_b 14.7551(12)
_cell_length_c 16.1650(12)
_cell_measurement_reflns_used 9512
_cell_measurement_temperature 100.(2)
_cell_measurement_theta_max 23.5217
_cell_measurement_theta_min 2.5004
_cell_volume 2455.5(3)
_computing_cell_refinement 'SAINT V8.38A (Bruker AXS Inc., 2017)'
_computing_data_collection 'APEX3 (Bruker AXS Inc., 2017)'
_computing_data_reduction 'SAINT V8.38A (Bruker AXS Inc., 2017)'
_computing_molecular_graphics 'XP (Bruker AXS Inc., 2017)'
_computing_publication_material 'APEX3 (Bruker AXS Inc., 2017)'
_computing_structure_refinement 'SHELXL-2016/6 (Sheldrick, 2016)'
_computing_structure_solution 'XT, VERSION 2014/5'
_diffrn_ambient_temperature 100.(2)
_diffrn_detector_area_resol_mean 7.4074
_diffrn_measured_fraction_theta_full 0.998
_diffrn_measured_fraction_theta_max 0.998
_diffrn_measurement_device_type 'Photon II CPADs detector'
_diffrn_measurement_method 'phi and omega scans'
_diffrn_radiation_monochromator 'Multilayer Mirror'
_diffrn_radiation_type MoK\a
_diffrn_radiation_wavelength 0.71073
_diffrn_reflns_av_R_equivalents 0.0999
_diffrn_reflns_av_unetI/netI 0.0789
_diffrn_reflns_limit_h_max 13
_diffrn_reflns_limit_h_min -13
_diffrn_reflns_limit_k_max 18
_diffrn_reflns_limit_k_min -18
_diffrn_reflns_limit_l_max 20
_diffrn_reflns_limit_l_min 0
_diffrn_reflns_number 10058
_diffrn_reflns_theta_full 26.39
_diffrn_reflns_theta_max 26.39
_diffrn_reflns_theta_min 2.19
_diffrn_source 'Incoatec microfocus source'
_diffrn_source_type 'Bruker D8 Quest'
_exptl_absorpt_coefficient_mu 2.403
_exptl_absorpt_correction_T_max 0.95
_exptl_absorpt_correction_T_min 0.71
_exptl_absorpt_correction_type multi-scan
_exptl_absorpt_process_details 'TWINABS - Bruker AXS scaling for twinned crystals - Version 2012/1'
_exptl_crystal_colour colourless
_exptl_crystal_density_diffrn 1.371
_exptl_crystal_density_method 'not measured'
_exptl_crystal_description plate
_exptl_crystal_F_000 1046
_exptl_crystal_size_max 0.100
_exptl_crystal_size_mid 0.080
_exptl_crystal_size_min 0.020
_refine_diff_density_max 3.218
_refine_diff_density_min -1.440
_refine_ls_abs_structure_details
;

No quotients, so Flack parameter determined by classical intensity fit
;
_refine_ls_abs_structure_Flack 0.064(11)
_refine_ls_extinction_method none
_refine_ls_goodness_of_fit_ref 1.063
_refine_ls_hydrogen_treatment constr
_refine_ls_matrix_type full
_refine_ls_number_parameters 1207
_refine_ls_number_reflns 10058
_refine_ls_number_restraints 1502
_refine_ls_restrained_S_all 0.992
_refine_ls_R_factor_all 0.0800
_refine_ls_R_factor_gt 0.0611
_refine_ls_shift/su_max 0.000
_refine_ls_shift/su_mean 0.000
_refine_ls_structure_factor_coef Fsqd
_refine_ls_weighting_details 'w=1/[\s^2^(Fo^2^)+(0.0952P)^2^] where P=(Fo^2^+2Fc^2^)/3'
_refine_ls_weighting_scheme calc
_refine_ls_wR_factor_gt 0.1464
_refine_ls_wR_factor_ref 0.1567
_reflns_number_gt 7880
_reflns_number_total 10058
_reflns_threshold_expression 'I > 2\s(I)'
_cod_data_source_file cs9b04862_si_003.cif
_cod_data_source_block tch138m_0m_4
_cod_depositor_comments
;
The following automatic conversions were performed:

data item '_exptl_absorpt_correction_type' value 'Multi-Scan' was
changed to 'multi-scan' in accordance with the
/home/data/users/saulius/crontab/automatic-downloads/rss-feeds/ACS/lib/dictionaries/cif_core.dic
dictionary named 'cif_core.dic' version 2.4.2 last updated on
2011-04-26.

Automatic conversion script
Id: cif_fix_values 7556 2019-12-06 15:28:31Z antanas 
;
_cod_database_code 4517395

loop_
_space_group_symop_operation_xyz
'x, y, z'

loop_
_atom_site_type_symbol
_atom_site_label
_atom_site_fract_x
_atom_site_fract_y
_atom_site_fract_z
_atom_site_U_iso_or_equiv
_atom_site_adp_type
_atom_site_calc_flag
_atom_site_refinement_flags_adp
_atom_site_refinement_flags_occupancy
_atom_site_refinement_flags_posn
_atom_site_occupancy
_atom_site_disorder_assembly
_atom_site_disorder_group
C C1 0.2752(13) 0.5289(10) 0.3612(8) 0.023(3) Uani d . . . 1.0 . .
H H1A 0.198215 0.520918 0.387561 0.028 Uiso calc U . R 1.0 . .
H H1B 0.304036 0.468902 0.354921 0.028 Uiso calc U . R 1.0 . .
C C2 0.2429(11) 0.5463(8) 0.2738(7) 0.023(2) Uani d . . . 1.0 . .
C C3 0.1242(11) 0.5617(8) 0.2481(6) 0.023(2) Uani d . . . 1.0 . .
H H3 0.065591 0.561743 0.286603 0.028 Uiso calc U . R 1.0 . .
C C4 0.0900(12) 0.5770(9) 0.1680(7) 0.026(2) Uani d . . . 1.0 . .
C C5 0.1848(12) 0.5808(9) 0.1152(8) 0.027(2) Uani d . . . 1.0 . .
H H5 0.165247 0.593639 0.060594 0.033 Uiso calc U . R 1.0 . .
C C6 0.3024(12) 0.5670(9) 0.1392(7) 0.025(2) Uani d . . . 1.0 . .
C C7 0.3297(11) 0.5469(8) 0.2189(7) 0.023(2) Uani d . . . 1.0 . .
H H7 0.408844 0.53335 0.235702 0.028 Uiso calc U . R 1.0 . .
C C8 0.4037(14) 0.5748(10) 0.0817(8) 0.035(3) Uani d . . . 1.0 . .
C C9 0.5096(19) 0.6693(13) 0.1275(12) 0.039(4) Uani d . . . 1.0 . .
H H9A 0.572824 0.679499 0.09065 0.059 Uiso calc U . R 1.0 . .
H H9B 0.550772 0.66304 0.182778 0.059 Uiso calc U . R 1.0 . .
H H9C 0.470824 0.723967 0.137526 0.059 Uiso calc U . R 1.0 . .
C C10 0.4656(14) 0.4886(11) 0.0741(8) 0.039(3) Uani d . . . 1.0 . .
H H10A 0.399153 0.428796 0.056887 0.059 Uiso calc U . R 1.0 . .
H H10B 0.516467 0.492906 0.129888 0.059 Uiso calc U . R 1.0 . .
H H10C 0.520168 0.48954 0.030636 0.059 Uiso calc U . R 1.0 . .
C C11 0.3525(16) 0.5814(13) -0.0083(9) 0.050(4) Uani d . . . 1.0 . .
H H11A 0.294049 0.520307 -0.040085 0.076 Uiso calc U . R 1.0 . .
H H11B 0.42304 0.59539 -0.038835 0.076 Uiso calc U . R 1.0 . .
H H11C 0.307475 0.632562 -0.003985 0.076 Uiso calc U . R 1.0 . .
C C12 -0.0396(13) 0.5942(10) 0.1409(8) 0.036(3) Uani d . . . 1.0 . .
C C13 -0.0186(16) 0.7002(12) 0.1466(11) 0.051(4) Uani d . . . 1.0 . .
H H13A 0.007904 0.736334 0.20704 0.076 Uiso calc U . R 1.0 . .
H H13B -0.097702 0.713455 0.122286 0.076 Uiso calc U . R 1.0 . .
H H13C 0.047454 0.719417 0.113999 0.076 Uiso calc U . R 1.0 . .
C C14 -0.1001(15) 0.5374(15) 0.0476(10) 0.061(5) Uani d . . . 1.0 . .
H H14A -0.188295 0.541782 0.035507 0.091 Uiso calc U . R 1.0 . .
H H14B -0.097778 0.470139 0.040465 0.091 Uiso calc U . R 1.0 . .
H H14C -0.052676 0.564192 0.007449 0.091 Uiso calc U . R 1.0 . .
C C15 -0.1353(13) 0.5640(13) 0.1976(10) 0.048(4) Uani d . . . 1.0 . .
H H15A -0.113736 0.610147 0.254071 0.072 Uiso calc U . R 1.0 . .
H H15B -0.132306 0.50027 0.20492 0.072 Uiso calc U . R 1.0 . .
H H15C -0.220895 0.562378 0.169776 0.072 Uiso calc U . R 1.0 . .
C C16 0.2365(13) 0.7590(10) 0.4545(8) 0.034(3) Uani d . . . 1.0 . .
H H16 0.237351 0.717712 0.492094 0.041 Uiso calc U . R 1.0 . .
C C17 0.1493(14) 0.8153(10) 0.4582(9) 0.040(3) Uani d . . . 1.0 . .
H H17 0.092001 0.812943 0.497458 0.048 Uiso calc U . R 1.0 . .
C C18 0.1485(13) 0.8759(11) 0.4022(9) 0.036(3) Uani d . . . 1.0 . .
H H18 0.090123 0.915367 0.403428 0.044 Uiso calc U . R 1.0 . .
C C19 0.2301(13) 0.8781(10) 0.3467(9) 0.036(3) Uani d . . . 1.0 . .
H H19 0.229299 0.919696 0.309378 0.043 Uiso calc U . R 1.0 . .
C C20 0.3179(12) 0.8188(9) 0.3432(8) 0.027(2) Uani d . . . 1.0 . .
H H20 0.373773 0.819432 0.302872 0.032 Uiso calc U . R 1.0 . .
C C21 0.3203(12) 0.7601(9) 0.3998(7) 0.026(2) Uani d . . . 1.0 . .
C C22 0.4162(10) 0.7016(8) 0.3980(7) 0.020(2) Uani d . . . 1.0 . .
H H22 0.437857 0.688913 0.339031 0.024 Uiso calc U . R 1.0 . .
C C23 0.5414(10) 0.7524(8) 0.4650(7) 0.020(2) Uani d . . . 1.0 . .
H H23 0.522707 0.799165 0.513609 0.024 Uiso calc U . R 1.0 . .
C C24 0.6424(11) 0.8045(9) 0.4238(7) 0.022(2) Uani d . . . 1.0 . .
C C25 0.6512(13) 0.8978(10) 0.4260(8) 0.032(3) Uani d . . . 1.0 . .
H H25 0.603005 0.932377 0.459769 0.039 Uiso calc U . R 1.0 . .
C C26 0.7295(14) 0.9427(11) 0.3796(9) 0.037(3) Uani d . . . 1.0 . .
H H26 0.733369 1.007662 0.379721 0.045 Uiso calc U . R 1.0 . .
C C27 0.8028(13) 0.8931(11) 0.3326(9) 0.039(3) Uani d . . . 1.0 . .
H H27 0.858144 0.924143 0.301179 0.047 Uiso calc U . R 1.0 . .
C C28 0.7952(13) 0.7994(10) 0.3317(9) 0.038(3) Uani d . . . 1.0 . .
H H28 0.844432 0.765091 0.298706 0.045 Uiso calc U . R 1.0 . .
C C29 0.7169(12) 0.7540(11) 0.3782(8) 0.034(3) Uani d . . . 1.0 . .
H H29 0.713741 0.689343 0.379047 0.041 Uiso calc U . R 1.0 . .
C C30 0.6750(11) 0.6931(9) 0.5719(7) 0.024(2) Uani d . . . 1.0 . .
H H30A 0.745566 0.742964 0.564577 0.029 Uiso calc U . R 1.0 . .
H H30B 0.706721 0.634874 0.571189 0.029 Uiso calc U . R 1.0 . .
C C31 0.6431(13) 0.7269(9) 0.6599(7) 0.028(2) Uani d . . . 1.0 . .
C C32 0.7417(13) 0.7695(9) 0.7277(8) 0.031(3) Uani d . . . 1.0 . .
H H32 0.82611 0.778151 0.717195 0.038 Uiso calc U . R 1.0 . .
C C33 0.7224(14) 0.7999(9) 0.8096(8) 0.032(2) Uani d . . . 1.0 . .
C C34 0.5973(14) 0.7891(10) 0.8235(7) 0.035(3) Uani d . . . 1.0 . .
H H34 0.583163 0.812728 0.880085 0.042 Uiso calc U . R 1.0 . .
C C35 0.4937(12) 0.7456(8) 0.7583(7) 0.027(2) Uani d . . . 1.0 . .
C C36 0.5181(12) 0.7145(8) 0.6750(7) 0.025(2) Uani d . . . 1.0 . .
H H36 0.449327 0.684811 0.62831 0.03 Uiso calc U . R 1.0 . .
C C37 0.3565(14) 0.7334(11) 0.7750(8) 0.040(3) Uani d . . . 1.0 . .
C C38 0.345(2) 0.7792(12) 0.8639(9) 0.058(5) Uani d . . . 1.0 . .
H H38A 0.385893 0.847787 0.877624 0.086 Uiso calc U . R 1.0 . .
H H38B 0.387359 0.749824 0.904547 0.086 Uiso calc U . R 1.0 . .
H H38C 0.255653 0.770373 0.868437 0.086 Uiso calc U . R 1.0 . .
C C39 0.2852(17) 0.7817(13) 0.7153(10) 0.053(4) Uani d . . . 1.0 . .
H H39A 0.19582 0.769959 0.721151 0.08 Uiso calc U . R 1.0 . .
H H39B 0.291541 0.75497 0.655385 0.08 Uiso calc U . R 1.0 . .
H H39C 0.323099 0.850793 0.731469 0.08 Uiso calc U . R 1.0 . .
C C40 0.2923(17) 0.6282(12) 0.7562(9) 0.053(4) Uani d . . . 1.0 . .
H H40A 0.343245 0.596991 0.790046 0.08 Uiso calc U . R 1.0 . .
H H40B 0.28424 0.598503 0.694672 0.08 Uiso calc U . R 1.0 . .
H H40C 0.207948 0.620786 0.771692 0.08 Uiso calc U . R 1.0 . .
C C41 0.8322(17) 0.8529(10) 0.8873(8) 0.045(3) Uani d . . . 1.0 . .
C C42 0.826(2) 0.7918(13) 0.9570(10) 0.081(6) Uani d . . . 1.0 . .
H H42A 0.852036 0.732646 0.935509 0.122 Uiso calc U . R 1.0 . .
H H42B 0.738917 0.775816 0.967519 0.122 Uiso calc U . R 1.0 . .
H H42C 0.882861 0.829091 1.010825 0.122 Uiso calc U . R 1.0 . .
C C43 0.9595(19) 0.8614(15) 0.8607(13) 0.066(5) Uani d . . . 1.0 . .
H H43A 0.972406 0.797251 0.839215 0.099 Uiso calc U . R 1.0 . .
H H43B 1.025971 0.896788 0.910529 0.099 Uiso calc U . R 1.0 . .
H H43C 0.963243 0.895537 0.815145 0.099 Uiso calc U . R 1.0 . .
C C44 0.8101(16) 0.9506(10) 0.9270(8) 0.047(4) Uani d . . . 1.0 . .
H H44A 0.872146 0.981449 0.980213 0.071 Uiso calc U . R 1.0 . .
H H44B 0.724257 0.942357 0.940193 0.071 Uiso calc U . R 1.0 . .
H H44C 0.819554 0.990805 0.886194 0.071 Uiso calc U . R 1.0 . .
C C45 0.4719(11) 0.5954(8) 0.4733(7) 0.0187(19) Uani d . . . 1.0 . .
C C46 0.5764(11) 0.4756(9) 0.5195(8) 0.021(2) Uani d U . . 1.0 . .
H H46A 0.604175 0.494152 0.582918 0.025 Uiso calc U . R 1.0 . .
H H46B 0.647664 0.502508 0.49315 0.025 Uiso calc U . R 1.0 . .
C C47 0.5381(10) 0.3669(8) 0.4868(7) 0.0189(19) Uani d U . . 1.0 . .
H H47A 0.5183 0.348882 0.42302 0.023 Uiso calc U . R 1.0 . .
H H47B 0.609252 0.339825 0.505228 0.023 Uiso calc U . R 1.0 . .
C C48 0.3168(10) 0.3664(8) 0.4992(7) 0.0199(19) Uani d U . . 1.0 . .
H H48A 0.24631 0.338955 0.525922 0.024 Uiso calc U . R 1.0 . .
H H48B 0.287804 0.348381 0.435924 0.024 Uiso calc U . R 1.0 . .
C C49 0.3536(11) 0.4741(9) 0.5321(7) 0.019(2) Uani d U . . 1.0 . .
H H49A 0.281479 0.500908 0.51489 0.022 Uiso calc U . R 1.0 . .
H H49B 0.375415 0.492081 0.595857 0.022 Uiso calc U . R 1.0 . .
C C50 0.4095(10) 0.2460(8) 0.5468(6) 0.0164(18) Uani d . . . 1.0 . .
C C51 0.5046(11) 0.1469(9) 0.4368(7) 0.025(2) Uani d . . . 1.0 . .
H H51A 0.550989 0.096549 0.439923 0.029 Uiso calc U . R 1.0 . .
H H51B 0.566658 0.204359 0.432866 0.029 Uiso calc U . R 1.0 . .
C C52 0.4083(12) 0.1133(8) 0.3559(7) 0.023(2) Uani d . . . 1.0 . .
C C53 0.4428(13) 0.0590(8) 0.2831(7) 0.030(2) Uani d . . . 1.0 . .
H H53 0.522292 0.042711 0.289367 0.036 Uiso calc U . R 1.0 . .
C C54 0.3656(14) 0.0291(8) 0.2043(7) 0.030(2) Uani d . . . 1.0 . .
C C55 0.2501(13) 0.0513(9) 0.1978(8) 0.033(3) Uani d . . . 1.0 . .
H H55 0.196045 0.030405 0.142912 0.039 Uiso calc U . R 1.0 . .
C C56 0.2063(13) 0.1028(9) 0.2666(7) 0.027(2) Uani d . . . 1.0 . .
C C57 0.2935(12) 0.1351(9) 0.3455(7) 0.027(2) Uani d . . . 1.0 . .
H H57 0.270917 0.173713 0.393414 0.032 Uiso calc U . R 1.0 . .
C C58 0.0816(14) 0.1308(11) 0.2569(8) 0.037(3) Uani d . . . 1.0 . .
C C59 -0.0175(18) 0.0586(15) 0.1797(10) 0.056(5) Uani d . . . 1.0 . .
H H59A 0.007867 0.066103 0.125104 0.083 Uiso calc U . R 1.0 . .
H H59B -0.101339 0.071647 0.181528 0.083 Uiso calc U . R 1.0 . .
H H59C -0.021041 -0.007033 0.184157 0.083 Uiso calc U . R 1.0 . .
C C60 0.1013(14) 0.2304(11) 0.2380(9) 0.041(3) Uani d . . . 1.0 . .
H H60A 0.168271 0.276316 0.282527 0.062 Uiso calc U . R 1.0 . .
H H60B 0.022212 0.251424 0.238142 0.062 Uiso calc U . R 1.0 . .
H H60C 0.126048 0.226847 0.181482 0.062 Uiso calc U . R 1.0 . .
C C61 0.0227(13) 0.1327(11) 0.3387(8) 0.037(3) Uani d . . . 1.0 . .
H H61A 0.017128 0.071228 0.353662 0.055 Uiso calc U . R 1.0 . .
H H61B -0.06244 0.143591 0.327953 0.055 Uiso calc U . R 1.0 . .
H H61C 0.07588 0.184321 0.386409 0.055 Uiso calc U . R 1.0 . .
C C62 0.4005(16) -0.0328(9) 0.1245(7) 0.040(3) Uani d . . . 1.0 . .
C C63 0.403(2) 0.0201(11) 0.0531(9) 0.063(5) Uani d . . . 1.0 . .
H H63A 0.437598 -0.013748 0.006189 0.094 Uiso calc U . R 1.0 . .
H H63B 0.455651 0.085366 0.07626 0.094 Uiso calc U . R 1.0 . .
H H63C 0.316185 0.022511 0.031156 0.094 Uiso calc U . R 1.0 . .
C C64 0.3073(18) -0.1286(10) 0.0944(9) 0.050(4) Uani d . . . 1.0 . .
H H64A 0.224131 -0.120344 0.07179 0.076 Uiso calc U . R 1.0 . .
H H64B 0.300573 -0.158233 0.142824 0.076 Uiso calc U . R 1.0 . .
H H64C 0.336394 -0.169914 0.048802 0.076 Uiso calc U . R 1.0 . .
C C65 0.5324(18) -0.0511(11) 0.1459(10) 0.051(3) Uani d . . . 1.0 . .
H H65A 0.535154 -0.08112 0.194351 0.077 Uiso calc U . R 1.0 . .
H H65B 0.596649 0.009808 0.161592 0.077 Uiso calc U . R 1.0 . .
H H65C 0.549595 -0.093715 0.095492 0.077 Uiso calc U . R 1.0 . .
C C66 0.6565(12) 0.1323(9) 0.6217(8) 0.027(2) Uani d . . . 1.0 . .
H H66 0.670201 0.188783 0.601632 0.032 Uiso calc U . R 1.0 . .
C C67 0.7559(13) 0.1089(11) 0.6669(8) 0.034(3) Uani d . . . 1.0 . .
H H67 0.838415 0.150204 0.678524 0.041 Uiso calc U . R 1.0 . .
C C68 0.7371(13) 0.0275(10) 0.6948(8) 0.032(3) Uani d . . . 1.0 . .
H H68 0.80683 0.013109 0.726213 0.038 Uiso calc U . R 1.0 . .
C C69 0.6206(13) -0.0339(9) 0.6789(8) 0.029(2) Uani d . . . 1.0 . .
H H69 0.610197 -0.090079 0.699461 0.035 Uiso calc U . R 1.0 . .
C C70 0.5173(12) -0.0153(9) 0.6331(8) 0.027(2) Uani d . . . 1.0 . .
H H70 0.436709 -0.059476 0.620095 0.033 Uiso calc U . R 1.0 . .
C C71 0.5337(12) 0.0709(9) 0.6058(8) 0.025(2) Uani d . . . 1.0 . .
C C72 0.4227(11) 0.0960(8) 0.5619(7) 0.020(2) Uani d . . . 1.0 . .
H H72 0.367784 0.037236 0.519692 0.024 Uiso calc U . R 1.0 . .
C C73 0.3409(11) 0.1394(8) 0.6259(7) 0.0222(19) Uani d U . D 1.0 . .
H H73 0.389531 0.150111 0.685326 0.027 Uiso calc U . R 1.0 A 1
C C74 0.2124(15) 0.0752(17) 0.6222(18) 0.027(3) Uani d U P DG 0.51(3) B 1
C C75 0.1060(19) 0.0785(16) 0.5672(16) 0.028(3) Uani d U P G 0.51(3) B 1
H H75 0.112321 0.124018 0.533455 0.034 Uiso calc U P R 0.51(3) B 1
C C76 -0.0098(15) 0.0153(17) 0.5615(13) 0.029(3) Uani d U P G 0.51(3) B 1
H H76 -0.082547 0.017515 0.523908 0.035 Uiso calc U P R 0.51(3) B 1
C C77 -0.0191(16) -0.0513(12) 0.6109(15) 0.029(3) Uani d U P G 0.51(3) B 1
H H77 -0.098203 -0.094538 0.606979 0.035 Uiso calc U P R 0.51(3) B 1
C C78 0.087(2) -0.0546(14) 0.6659(16) 0.030(3) Uani d U P G 0.51(3) B 1
H H78 0.081011 -0.10009 0.699597 0.036 Uiso calc U P R 0.51(3) B 1
C C79 0.2031(16) 0.0087(18) 0.6715(16) 0.029(3) Uani d U P G 0.51(3) B 1
H H79 0.275881 0.006412 0.709146 0.035 Uiso calc U P R 0.51(3) B 1
C C80 0.3211(13) 0.3132(8) 0.6751(7) 0.026(2) Uani d . . . 1.0 . .
H H80A 0.232861 0.317982 0.659221 0.031 Uiso calc U . R 1.0 . .
H H80B 0.378699 0.37422 0.67438 0.031 Uiso calc U . R 1.0 . .
C C81 0.3408(11) 0.2979(8) 0.7632(7) 0.023(2) Uani d . . . 1.0 . .
C C82 0.4573(12) 0.2930(8) 0.8026(7) 0.024(2) Uani d . . . 1.0 . .
H H82 0.529139 0.308913 0.776631 0.029 Uiso calc U . R 1.0 . .
C C83 0.4729(12) 0.2653(9) 0.8799(7) 0.027(2) Uani d . . . 1.0 . .
C C84 0.3648(16) 0.2449(12) 0.9178(10) 0.030(3) Uani d . . . 1.0 . .
H H84 0.373466 0.226242 0.97048 0.036 Uiso calc U . R 1.0 . .
C C85 0.2461(11) 0.2510(9) 0.8810(6) 0.024(2) Uani d . . D 1.0 . .
C C86 0.2362(11) 0.2780(8) 0.8043(7) 0.022(2) Uani d . . . 1.0 . .
H H86 0.156113 0.283369 0.778419 0.027 Uiso calc U . R 1.0 . .
C C87 0.1335(19) 0.2324(18) 0.9250(14) 0.038(3) Uani d U P D 0.59(4) C 1
C C88 0.155(3) 0.202(3) 1.0072(17) 0.046(5) Uani d U P D 0.59(4) C 1
H H88A 0.17879 0.140862 0.995573 0.069 Uiso calc U P R 0.59(4) C 1
H H88B 0.077419 0.195671 1.031507 0.069 Uiso calc U P R 0.59(4) C 1
H H88C 0.22377 0.250831 1.0484 0.069 Uiso calc U P R 0.59(4) C 1
C C89 0.092(3) 0.3265(17) 0.9519(17) 0.037(4) Uani d U P D 0.59(4) C 1
H H89A 0.166131 0.378521 0.98128 0.055 Uiso calc U P R 0.59(4) C 1
H H89B 0.031195 0.319207 0.990934 0.055 Uiso calc U P R 0.59(4) C 1
H H89C 0.051732 0.341638 0.900514 0.055 Uiso calc U P R 0.59(4) C 1
C C90 0.024(3) 0.163(2) 0.8585(15) 0.033(5) Uani d U P D 0.59(4) C 1
H H90A 0.00401 0.191824 0.810588 0.05 Uiso calc U P R 0.59(4) C 1
H H90B -0.051142 0.150537 0.885524 0.05 Uiso calc U P R 0.59(4) C 1
H H90C 0.047146 0.103174 0.836791 0.05 Uiso calc U P R 0.59(4) C 1
C C87A 0.132(2) 0.223(2) 0.9221(17) 0.036(3) Uani d U P D 0.41(4) C 2
C C88A 0.149(3) 0.156(3) 0.978(2) 0.037(5) Uani d U P D 0.41(4) C 2
H H88D 0.135361 0.090899 0.942156 0.055 Uiso calc U P R 0.41(4) C 2
H H88E 0.087836 0.156863 1.017563 0.055 Uiso calc U P R 0.41(4) C 2
H H88F 0.235333 0.176539 1.012098 0.055 Uiso calc U P R 0.41(4) C 2
C C89A 0.116(4) 0.312(3) 0.988(3) 0.045(5) Uani d U P D 0.41(4) C 2
H H89D 0.196482 0.34308 1.026873 0.068 Uiso calc U P R 0.41(4) C 2
H H89E 0.051068 0.291122 1.020953 0.068 Uiso calc U P R 0.41(4) C 2
H H89F 0.089136 0.356453 0.956747 0.068 Uiso calc U P R 0.41(4) C 2
C C90A 0.001(4) 0.187(3) 0.863(3) 0.042(6) Uani d U P D 0.41(4) C 2
H H90D -0.007271 0.228599 0.823993 0.063 Uiso calc U P R 0.41(4) C 2
H H90E -0.065698 0.186697 0.897614 0.063 Uiso calc U P R 0.41(4) C 2
H H90F -0.007154 0.121344 0.828513 0.063 Uiso calc U P R 0.41(4) C 2
C C91 0.5984(12) 0.2476(10) 0.9177(7) 0.031(2) Uani d . . . 1.0 . .
C C92 0.7140(14) 0.3006(13) 0.8817(9) 0.042(3) Uani d . . . 1.0 . .
H H92A 0.698568 0.278399 0.818738 0.063 Uiso calc U . R 1.0 . .
H H92B 0.792344 0.286228 0.905828 0.063 Uiso calc U . R 1.0 . .
H H92C 0.722342 0.369892 0.898479 0.063 Uiso calc U . R 1.0 . .
C C93 0.5902(16) 0.1393(12) 0.8932(9) 0.049(4) Uani d . . . 1.0 . .
H H93A 0.530239 0.106879 0.923712 0.074 Uiso calc U . R 1.0 . .
H H93B 0.674082 0.128244 0.909333 0.074 Uiso calc U . R 1.0 . .
H H93C 0.561044 0.113913 0.830862 0.074 Uiso calc U . R 1.0 . .
C C94 0.6289(15) 0.2855(14) 1.0157(8) 0.053(4) Uani d . . . 1.0 . .
H H94A 0.640546 0.35516 1.030902 0.08 Uiso calc U . R 1.0 . .
H H94B 0.706923 0.26965 1.038348 0.08 Uiso calc U . R 1.0 . .
H H94C 0.558887 0.256023 1.040733 0.08 Uiso calc U . R 1.0 . .
C C95 0.6380(13) 0.4390(10) 0.3044(7) 0.031(2) Uani d . . . 1.0 . .
H H95 0.725942 0.465079 0.326142 0.038 Uiso calc U . R 1.0 . .
C C96 0.6909(15) 0.2886(11) 0.2510(8) 0.040(3) Uani d . . . 1.0 . .
H H96A 0.776607 0.327499 0.277219 0.061 Uiso calc U . R 1.0 . .
H H96B 0.687801 0.261048 0.189574 0.061 Uiso calc U . R 1.0 . .
H H96C 0.668945 0.236923 0.279625 0.061 Uiso calc U . R 1.0 . .
C C97 0.4668(13) 0.3053(10) 0.2227(8) 0.035(3) Uani d . . . 1.0 . .
H H97A 0.414822 0.345117 0.250291 0.053 Uiso calc U . R 1.0 . .
H H97B 0.442503 0.240937 0.231808 0.053 Uiso calc U . R 1.0 . .
H H97C 0.453585 0.301152 0.160715 0.053 Uiso calc U . R 1.0 . .
C C98 0.7476(14) 0.3961(10) 0.7004(8) 0.036(3) Uani d . . . 1.0 . .
H H98 0.804061 0.359491 0.679406 0.043 Uiso calc U . R 1.0 . .
C C99 0.935(2) 0.509(2) 0.7799(13) 0.113(9) Uani d . . . 1.0 . .
H H99A 0.963797 0.491246 0.83268 0.169 Uiso calc U . R 1.0 . .
H H99B 0.960033 0.578954 0.789857 0.169 Uiso calc U . R 1.0 . .
H H99C 0.973847 0.479411 0.733172 0.169 Uiso calc U . R 1.0 . .
C C100 0.715(3) 0.5365(13) 0.7940(12) 0.089(6) Uani d . . . 1.0 . .
H H10D 0.627084 0.509362 0.763958 0.133 Uiso calc U . R 1.0 . .
H H10E 0.74364 0.601698 0.787515 0.133 Uiso calc U . R 1.0 . .
H H10F 0.720157 0.538283 0.855282 0.133 Uiso calc U . R 1.0 . .
N N1 0.3768(9) 0.6098(6) 0.4195(5) 0.0178(17) Uani d . . . 1.0 . .
N N2 0.5716(9) 0.6708(7) 0.4959(6) 0.0216(18) Uani d . . . 1.0 . .
N N3 0.4640(8) 0.5134(7) 0.4956(6) 0.0193(16) Uani d U . . 1.0 . .
N N4 0.4274(9) 0.3280(7) 0.5208(6) 0.0187(17) Uani d U . . 1.0 . .
N N5 0.4580(9) 0.1704(7) 0.5163(5) 0.0223(19) Uani d . . . 1.0 . .
N N6 0.3456(9) 0.2337(7) 0.6109(6) 0.0210(18) Uani d . . . 1.0 . .
N N7 0.6012(10) 0.3482(8) 0.2605(6) 0.030(2) Uani d . . . 1.0 . .
N N8 0.7972(16) 0.4763(11) 0.7562(8) 0.063(4) Uani d . . . 1.0 . .
O O1 0.9520(10) 0.6472(8) 0.6379(7) 0.050(2) Uani d . . . 1.0 . .
O O2 0.8327(10) 0.5798(8) 0.4584(6) 0.043(2) Uani d . . . 1.0 . .
O O3 0.9554(11) 0.6413(9) 0.4576(8) 0.049(3) Uani d . . . 1.0 . .
O O4 1.1392(10) 0.5847(8) 0.5414(6) 0.046(2) Uani d . . . 1.0 . .
O O5 1.0904(10) 0.5016(8) 0.5805(6) 0.045(2) Uani d . . . 1.0 . .
O O6 0.8525(10) 0.4518(8) 0.5519(6) 0.043(2) Uani d . . . 1.0 . .
O O7 0.9522(10) 0.4345(8) 0.4150(6) 0.044(2) Uani d . . . 1.0 . .
O O8 1.0316(9) 0.3665(7) 0.4115(6) 0.037(2) Uani d . . . 1.0 . .
O O9 1.0394(10) 0.2860(9) 0.5420(7) 0.046(2) Uani d . . . 1.0 . .
O O10 0.9701(12) 0.3293(9) 0.6074(7) 0.053(3) Uani d . . . 1.0 . .
O O11 0.7946(9) 0.2639(7) 0.4428(7) 0.043(2) Uani d . . . 1.0 . .
O O12 0.5665(9) 0.4919(7) 0.3188(5) 0.034(2) Uani d . . . 1.0 . .
O O13 0.6346(11) 0.3626(8) 0.6718(6) 0.035(3) Uani d . . . 1.0 . .
C C74A 0.2030(14) 0.0816(18) 0.6119(19) 0.026(3) Uani d U P DG 0.49(3) B 2
C C75A 0.105(2) 0.1017(16) 0.5611(18) 0.029(3) Uani d U P G 0.49(3) B 2
H H75A 0.121238 0.154795 0.536389 0.034 Uiso calc U P R 0.49(3) B 2
C C76A -0.0173(16) 0.0441(18) 0.5466(15) 0.029(3) Uani d U P G 0.49(3) B 2
H H76A -0.084461 0.057862 0.511926 0.034 Uiso calc U P R 0.49(3) B 2
C C77A -0.0413(14) -0.0336(14) 0.5828(16) 0.031(4) Uani d U P G 0.49(3) B 2
H H77A -0.12484 -0.072906 0.572869 0.037 Uiso calc U P R 0.49(3) B 2
C C78A 0.057(2) -0.0537(13) 0.6335(17) 0.029(3) Uani d U P G 0.49(3) B 2
H H78A 0.040479 -0.106741 0.658276 0.035 Uiso calc U P R 0.49(3) B 2
C C79A 0.1791(17) 0.0039(18) 0.6481(17) 0.027(3) Uani d U P G 0.49(3) B 2
H H79A 0.246179 -0.009808 0.682741 0.033 Uiso calc U P R 0.49(3) B 2
W W1 0.96160(4) 0.56886(4) 0.54110(3) 0.0426(2) Uani d . . . 1.0 . .
W W2 0.92579(3) 0.35113(3) 0.49230(3) 0.03688(19) Uani d . . . 1.0 . .

loop_
_atom_site_aniso_label
_atom_site_aniso_U_11
_atom_site_aniso_U_22
_atom_site_aniso_U_33
_atom_site_aniso_U_12
_atom_site_aniso_U_13
_atom_site_aniso_U_23
C1 0.017(6) 0.025(6) 0.022(5) 0.000(5) 0.002(4) 0.004(5)
C2 0.025(5) 0.016(6) 0.019(4) -0.003(4) -0.004(3) 0.000(4)
C3 0.027(5) 0.022(6) 0.013(4) 0.000(5) 0.000(4) -0.002(4)
C4 0.028(5) 0.027(6) 0.020(5) 0.006(5) 0.000(4) 0.004(4)
C5 0.032(5) 0.031(7) 0.019(5) 0.003(5) 0.003(4) 0.013(5)
C6 0.033(5) 0.020(6) 0.021(4) 0.009(5) 0.006(4) -0.002(4)
C7 0.020(5) 0.020(6) 0.022(4) 0.001(5) -0.005(4) 0.002(4)
C8 0.045(7) 0.028(6) 0.032(5) 0.006(5) 0.013(5) 0.009(5)
C9 0.044(8) 0.032(8) 0.045(9) 0.013(6) 0.014(6) 0.010(6)
C10 0.044(8) 0.043(7) 0.032(7) 0.018(6) 0.009(6) 0.004(6)
C11 0.052(9) 0.076(12) 0.037(6) 0.028(8) 0.018(6) 0.026(7)
C12 0.032(6) 0.045(7) 0.032(6) 0.014(6) 0.002(4) 0.010(5)
C13 0.050(10) 0.055(7) 0.068(9) 0.030(7) 0.023(7) 0.036(7)
C14 0.036(9) 0.096(12) 0.044(7) 0.036(9) -0.018(6) 0.000(7)
C15 0.019(6) 0.071(11) 0.067(8) 0.016(7) 0.005(6) 0.042(8)
C16 0.038(7) 0.036(8) 0.034(6) 0.018(6) 0.005(5) 0.015(6)
C17 0.038(8) 0.033(8) 0.053(8) 0.016(6) 0.013(6) 0.009(6)
C18 0.025(7) 0.033(8) 0.050(7) 0.013(6) -0.004(5) 0.009(6)
C19 0.020(6) 0.029(8) 0.054(8) -0.001(5) -0.005(5) 0.015(6)
C20 0.026(6) 0.022(6) 0.032(6) 0.002(5) 0.003(5) 0.013(5)
C21 0.030(6) 0.020(6) 0.029(5) 0.007(5) -0.003(4) 0.008(5)
C22 0.016(5) 0.026(5) 0.020(5) 0.004(4) 0.003(4) 0.011(4)
C23 0.011(5) 0.017(5) 0.029(5) -0.002(4) 0.001(4) 0.007(4)
C24 0.015(5) 0.025(5) 0.023(5) -0.001(4) 0.005(4) 0.007(4)
C25 0.031(7) 0.021(5) 0.043(7) -0.001(5) 0.011(5) 0.010(5)
C26 0.036(8) 0.035(7) 0.048(7) 0.003(6) 0.010(6) 0.031(6)
C27 0.029(7) 0.048(7) 0.044(7) 0.004(6) 0.005(5) 0.024(6)
C28 0.028(7) 0.035(6) 0.043(7) -0.002(6) 0.020(5) -0.004(5)
C29 0.021(6) 0.038(7) 0.044(7) 0.006(5) 0.013(5) 0.007(6)
C30 0.017(5) 0.027(6) 0.027(4) 0.003(5) 0.000(4) 0.006(4)
C31 0.039(6) 0.024(6) 0.025(4) 0.010(5) 0.005(4) 0.014(4)
C32 0.039(6) 0.024(7) 0.031(4) 0.007(5) -0.002(4) 0.012(4)
C33 0.052(6) 0.014(6) 0.024(4) -0.003(5) -0.004(4) 0.007(4)
C34 0.054(6) 0.029(7) 0.016(5) 0.001(6) 0.000(4) 0.008(5)
C35 0.042(5) 0.008(5) 0.025(4) -0.006(4) 0.004(4) 0.005(4)
C36 0.037(5) 0.016(6) 0.018(4) 0.001(5) -0.001(4) 0.002(4)
C37 0.043(6) 0.039(7) 0.027(5) -0.003(5) 0.008(5) -0.005(5)
C38 0.100(14) 0.036(8) 0.038(6) 0.010(9) 0.034(8) 0.006(6)
C39 0.057(9) 0.061(10) 0.049(7) 0.018(8) 0.026(7) 0.018(7)
C40 0.068(11) 0.042(7) 0.034(7) -0.014(7) 0.025(7) -0.006(6)
C41 0.067(8) 0.031(7) 0.027(6) 0.013(7) -0.025(5) 0.005(5)
C42 0.147(18) 0.045(10) 0.029(7) 0.001(11) -0.037(8) 0.013(7)
C43 0.055(8) 0.054(12) 0.074(12) 0.011(8) -0.025(7) 0.006(9)
C44 0.066(10) 0.026(6) 0.029(6) -0.007(6) -0.014(6) -0.007(5)
C45 0.023(5) 0.018(4) 0.016(5) 0.010(3) 0.007(4) 0.000(4)
C46 0.008(4) 0.028(5) 0.023(5) -0.002(4) -0.004(4) 0.008(4)
C47 0.009(4) 0.026(5) 0.024(4) 0.001(4) 0.003(3) 0.015(4)
C48 0.014(4) 0.025(5) 0.023(4) 0.005(4) 0.003(4) 0.013(4)
C49 0.009(4) 0.028(5) 0.022(4) 0.006(4) 0.003(4) 0.013(4)
C50 0.008(5) 0.023(5) 0.014(4) -0.003(4) -0.005(3) 0.006(4)
C51 0.020(5) 0.028(7) 0.028(4) 0.006(5) 0.010(4) 0.008(4)
C52 0.033(5) 0.012(5) 0.024(4) 0.002(4) 0.007(4) 0.007(4)
C53 0.047(7) 0.013(6) 0.030(4) 0.011(5) 0.012(4) 0.001(4)
C54 0.055(6) 0.009(5) 0.027(4) 0.003(5) 0.012(4) 0.006(4)
C55 0.042(6) 0.022(7) 0.024(5) -0.006(5) 0.000(4) 0.001(5)
C56 0.041(6) 0.020(6) 0.019(4) 0.002(5) 0.003(4) 0.011(4)
C57 0.040(6) 0.025(7) 0.018(4) 0.009(5) 0.005(4) 0.009(4)
C58 0.036(6) 0.044(7) 0.021(5) 0.003(5) -0.011(4) 0.004(5)
C59 0.044(9) 0.067(11) 0.036(7) 0.006(9) -0.013(7) -0.010(7)
C60 0.029(7) 0.055(8) 0.045(7) 0.010(6) 0.004(6) 0.025(6)
C61 0.031(7) 0.043(8) 0.036(6) 0.006(6) -0.001(5) 0.015(6)
C62 0.081(8) 0.019(6) 0.019(5) 0.010(5) 0.015(5) -0.001(4)
C63 0.136(17) 0.031(8) 0.032(7) 0.027(9) 0.036(8) 0.011(6)
C64 0.085(10) 0.026(6) 0.033(7) 0.004(6) 0.018(7) -0.004(5)
C65 0.083(9) 0.028(8) 0.042(8) 0.015(7) 0.028(7) -0.004(6)
C66 0.033(5) 0.012(5) 0.029(6) 0.004(4) -0.002(5) -0.003(5)
C67 0.030(6) 0.035(7) 0.036(7) 0.011(5) -0.002(5) 0.006(6)
C68 0.033(6) 0.033(6) 0.028(6) 0.011(5) 0.001(5) 0.004(5)
C69 0.043(6) 0.020(6) 0.032(6) 0.018(5) 0.010(5) 0.009(5)
C70 0.025(6) 0.021(6) 0.038(6) 0.005(5) 0.008(5) 0.012(5)
C71 0.024(5) 0.021(6) 0.035(6) 0.008(4) 0.008(4) 0.013(5)
C72 0.018(5) 0.013(5) 0.023(5) -0.003(4) 0.000(4) 0.001(4)
C73 0.024(4) 0.023(4) 0.025(5) 0.009(4) 0.008(4) 0.009(4)
C74 0.028(5) 0.022(5) 0.032(6) 0.006(5) 0.010(4) 0.007(5)
C75 0.028(5) 0.023(6) 0.035(6) 0.005(5) 0.007(4) 0.009(5)
C76 0.030(5) 0.022(6) 0.037(6) 0.006(5) 0.006(5) 0.012(5)
C77 0.033(6) 0.019(6) 0.038(7) 0.009(5) 0.007(5) 0.009(5)
C78 0.034(6) 0.022(5) 0.035(7) 0.007(5) 0.006(5) 0.009(6)
C79 0.033(6) 0.022(5) 0.034(7) 0.007(5) 0.007(5) 0.009(5)
C80 0.038(7) 0.016(5) 0.026(5) 0.010(5) 0.005(4) 0.006(4)
C81 0.029(5) 0.016(6) 0.025(4) 0.006(5) 0.008(4) 0.002(4)
C82 0.028(5) 0.019(6) 0.029(5) 0.009(5) 0.011(4) 0.008(4)
C83 0.031(5) 0.026(6) 0.021(5) 0.003(5) 0.004(4) 0.004(4)
C84 0.030(5) 0.033(8) 0.024(6) 0.005(6) 0.002(5) 0.006(6)
C85 0.029(5) 0.024(6) 0.013(4) 0.000(4) 0.003(3) -0.001(4)
C86 0.024(5) 0.018(6) 0.025(5) 0.006(5) 0.003(4) 0.005(4)
C87 0.036(6) 0.047(8) 0.030(6) 0.005(5) 0.016(5) 0.006(5)
C88 0.041(9) 0.063(11) 0.036(8) 0.008(9) 0.022(7) 0.015(8)
C89 0.040(9) 0.049(9) 0.021(9) 0.007(7) 0.019(8) 0.003(7)
C90 0.028(8) 0.039(10) 0.035(7) 0.003(7) 0.023(7) 0.009(7)
C87A 0.036(6) 0.046(8) 0.028(6) 0.007(6) 0.015(5) 0.009(5)
C88A 0.037(10) 0.047(11) 0.028(10) 0.002(10) 0.018(8) 0.013(8)
C89A 0.045(10) 0.051(10) 0.035(10) 0.005(9) 0.018(8) 0.003(8)
C90A 0.036(9) 0.046(13) 0.041(10) 0.005(10) 0.011(8) 0.007(9)
C91 0.027(6) 0.040(7) 0.025(5) 0.007(5) 0.001(4) 0.011(5)
C92 0.037(7) 0.071(10) 0.028(7) 0.019(7) 0.011(6) 0.023(7)
C93 0.056(10) 0.051(7) 0.046(8) 0.025(7) 0.004(7) 0.013(6)
C94 0.050(9) 0.097(12) 0.025(5) 0.043(9) 0.008(5) 0.013(6)
C95 0.029(6) 0.039(6) 0.026(6) 0.006(4) 0.004(5) 0.012(4)
C96 0.049(8) 0.051(9) 0.026(6) 0.026(7) 0.006(6) 0.006(6)
C97 0.040(6) 0.040(8) 0.026(6) 0.009(5) 0.013(5) 0.006(5)
C98 0.043(6) 0.038(7) 0.029(6) 0.006(5) 0.010(5) 0.018(5)
C99 0.097(10) 0.15(2) 0.049(10) -0.059(12) -0.006(9) 0.030(12)
C100 0.176(19) 0.023(9) 0.053(10) 0.008(11) 0.012(11) -0.001(8)
N1 0.022(4) 0.016(4) 0.013(4) 0.004(3) -0.001(3) 0.002(3)
N2 0.020(5) 0.019(4) 0.025(4) 0.005(3) 0.002(3) 0.003(4)
N3 0.011(4) 0.022(4) 0.026(4) 0.003(3) 0.006(3) 0.009(3)
N4 0.013(4) 0.026(4) 0.021(4) 0.005(3) 0.009(3) 0.011(3)
N5 0.018(5) 0.032(5) 0.019(4) 0.007(4) 0.005(3) 0.007(4)
N6 0.024(5) 0.021(4) 0.020(4) 0.007(4) 0.007(3) 0.006(3)
N7 0.033(5) 0.032(5) 0.030(5) 0.008(4) 0.011(4) 0.012(4)
N8 0.086(9) 0.055(8) 0.032(6) -0.021(6) 0.008(6) 0.013(5)
O1 0.046(6) 0.046(6) 0.059(5) 0.018(5) 0.013(5) 0.007(4)
O2 0.037(5) 0.052(7) 0.047(5) 0.018(5) 0.012(4) 0.018(5)
O3 0.035(5) 0.053(7) 0.070(7) 0.023(5) 0.023(5) 0.021(5)
O4 0.038(5) 0.043(6) 0.057(6) 0.014(4) 0.003(4) 0.014(5)
O5 0.041(5) 0.057(6) 0.040(5) 0.012(4) 0.006(4) 0.013(4)
O6 0.039(5) 0.057(5) 0.039(5) 0.015(4) 0.012(4) 0.015(4)
O7 0.040(6) 0.050(6) 0.049(5) 0.018(4) 0.009(4) 0.014(4)
O8 0.041(5) 0.028(5) 0.040(5) 0.006(4) 0.006(4) 0.007(4)
O9 0.040(6) 0.061(7) 0.047(6) 0.018(5) 0.013(4) 0.025(5)
O10 0.058(8) 0.062(8) 0.057(6) 0.029(6) 0.024(5) 0.028(6)
O11 0.033(5) 0.040(5) 0.062(6) 0.013(4) 0.007(4) 0.023(4)
O12 0.032(5) 0.035(5) 0.035(5) 0.009(4) 0.002(4) 0.011(4)
O13 0.039(5) 0.035(6) 0.028(5) 0.000(4) 0.002(4) 0.013(4)
C74A 0.028(5) 0.022(5) 0.031(6) 0.007(4) 0.009(4) 0.009(5)
C75A 0.029(5) 0.022(6) 0.036(6) 0.007(5) 0.004(5) 0.009(5)
C76A 0.030(5) 0.022(6) 0.037(6) 0.009(5) 0.009(5) 0.009(6)
C77A 0.033(6) 0.024(6) 0.036(7) 0.007(5) 0.005(5) 0.010(6)
C78A 0.033(6) 0.021(5) 0.037(7) 0.009(5) 0.008(5) 0.011(6)
C79A 0.032(5) 0.020(5) 0.033(7) 0.009(5) 0.006(5) 0.010(5)
W1 0.0322(5) 0.0518(5) 0.0459(4) 0.0153(4) 0.0083(3) 0.0112(4)
W2 0.0319(4) 0.0431(4) 0.0413(4) 0.0133(3) 0.0125(3) 0.0151(3)

loop_
_atom_type_symbol
_atom_type_description
_atom_type_scat_dispersion_real
_atom_type_scat_dispersion_imag
_atom_type_scat_source
C C 0.0033 0.0016 'International Tables Vol C Tables 4.2.6.8 and 6.1.1.4'
H H 0.0000 0.0000 'International Tables Vol C Tables 4.2.6.8 and 6.1.1.4'
N N 0.0061 0.0033 'International Tables Vol C Tables 4.2.6.8 and 6.1.1.4'
O O 0.0106 0.0060 'International Tables Vol C Tables 4.2.6.8 and 6.1.1.4'
W W -0.8490 6.8722 'International Tables Vol C Tables 4.2.6.8 and 6.1.1.4'

loop_
_geom_angle_atom_site_label_1
_geom_angle_atom_site_label_2
_geom_angle_atom_site_label_3
_geom_angle
N1 C1 C2 111.7(11)
N1 C1 H1A 109.3
C2 C1 H1A 109.3
N1 C1 H1B 109.3
C2 C1 H1B 109.3
H1A C1 H1B 107.9
C7 C2 C3 120.1(10)
C7 C2 C1 120.5(11)
C3 C2 C1 119.4(11)
C4 C3 C2 121.4(11)
C4 C3 H3 119.3
C2 C3 H3 119.3
C3 C4 C5 116.3(11)
C3 C4 C12 120.9(11)
C5 C4 C12 122.7(10)
C6 C5 C4 123.4(11)
C6 C5 H5 118.3
C4 C5 H5 118.3
C5 C6 C7 117.9(11)
C5 C6 C8 121.9(11)
C7 C6 C8 120.2(11)
C2 C7 C6 120.8(11)
C2 C7 H7 119.6
C6 C7 H7 119.6
C11 C8 C6 113.3(12)
C11 C8 C10 109.0(11)
C6 C8 C10 110.6(10)
C11 C8 C9 108.4(12)
C6 C8 C9 107.0(11)
C10 C8 C9 108.3(13)
C8 C9 H9A 109.5
C8 C9 H9B 109.5
H9A C9 H9B 109.5
C8 C9 H9C 109.5
H9A C9 H9C 109.5
H9B C9 H9C 109.5
C8 C10 H10A 109.5
C8 C10 H10B 109.5
H10A C10 H10B 109.5
C8 C10 H10C 109.5
H10A C10 H10C 109.5
H10B C10 H10C 109.5
C8 C11 H11A 109.5
C8 C11 H11B 109.5
H11A C11 H11B 109.5
C8 C11 H11C 109.5
H11A C11 H11C 109.5
H11B C11 H11C 109.5
C13 C12 C4 106.5(12)
C13 C12 C15 110.4(12)
C4 C12 C15 113.0(10)
C13 C12 C14 109.1(13)
C4 C12 C14 111.7(11)
C15 C12 C14 106.1(13)
C12 C13 H13A 109.5
C12 C13 H13B 109.5
H13A C13 H13B 109.5
C12 C13 H13C 109.5
H13A C13 H13C 109.5
H13B C13 H13C 109.5
C12 C14 H14A 109.5
C12 C14 H14B 109.5
H14A C14 H14B 109.5
C12 C14 H14C 109.5
H14A C14 H14C 109.5
H14B C14 H14C 109.5
C12 C15 H15A 109.5
C12 C15 H15B 109.5
H15A C15 H15B 109.5
C12 C15 H15C 109.5
H15A C15 H15C 109.5
H15B C15 H15C 109.5
C21 C16 C17 123.1(13)
C21 C16 H16 118.5
C17 C16 H16 118.5
C16 C17 C18 118.1(13)
C16 C17 H17 121.0
C18 C17 H17 121.0
C19 C18 C17 120.2(13)
C19 C18 H18 119.9
C17 C18 H18 119.9
C18 C19 C20 120.9(13)
C18 C19 H19 119.6
C20 C19 H19 119.6
C21 C20 C19 118.9(12)
C21 C20 H20 120.5
C19 C20 H20 120.5
C16 C21 C20 118.8(12)
C16 C21 C22 122.8(11)
C20 C21 C22 118.4(11)
N1 C22 C21 115.3(9)
N1 C22 C23 103.0(8)
C21 C22 C23 113.1(10)
N1 C22 H22 108.4
C21 C22 H22 108.4
C23 C22 H22 108.4
N2 C23 C24 115.4(9)
N2 C23 C22 101.3(9)
C24 C23 C22 111.6(9)
N2 C23 H23 109.4
C24 C23 H23 109.4
C22 C23 H23 109.4
C25 C24 C29 120.7(11)
C25 C24 C23 119.2(11)
C29 C24 C23 119.8(11)
C24 C25 C26 120.3(13)
C24 C25 H25 119.9
C26 C25 H25 119.9
C25 C26 C27 119.8(14)
C25 C26 H26 120.1
C27 C26 H26 120.1
C28 C27 C26 119.7(12)
C28 C27 H27 120.1
C26 C27 H27 120.1
C27 C28 C29 120.7(13)
C27 C28 H28 119.6
C29 C28 H28 119.6
C28 C29 C24 118.7(13)
C28 C29 H29 120.6
C24 C29 H29 120.6
N2 C30 C31 117.4(10)
N2 C30 H30A 108.0
C31 C30 H30A 108.0
N2 C30 H30B 108.0
C31 C30 H30B 108.0
H30A C30 H30B 107.2
C32 C31 C36 119.2(11)
C32 C31 C30 117.8(12)
C36 C31 C30 123.0(11)
C33 C32 C31 122.0(13)
C33 C32 H32 119.0
C31 C32 H32 119.0
C32 C33 C34 118.2(12)
C32 C33 C41 123.2(14)
C34 C33 C41 118.4(12)
C35 C34 C33 122.7(11)
C35 C34 H34 118.6
C33 C34 H34 118.6
C34 C35 C36 117.1(12)
C34 C35 C37 122.0(11)
C36 C35 C37 120.9(11)
C35 C36 C31 120.7(11)
C35 C36 H36 119.7
C31 C36 H36 119.7
C38 C37 C40 107.9(12)
C38 C37 C35 114.7(13)
C40 C37 C35 109.8(13)
C38 C37 C39 106.1(13)
C40 C37 C39 110.2(14)
C35 C37 C39 108.1(11)
C37 C38 H38A 109.5
C37 C38 H38B 109.5
H38A C38 H38B 109.5
C37 C38 H38C 109.5
H38A C38 H38C 109.5
H38B C38 H38C 109.5
C37 C39 H39A 109.5
C37 C39 H39B 109.5
H39A C39 H39B 109.5
C37 C39 H39C 109.5
H39A C39 H39C 109.5
H39B C39 H39C 109.5
C37 C40 H40A 109.5
C37 C40 H40B 109.5
H40A C40 H40B 109.5
C37 C40 H40C 109.5
H40A C40 H40C 109.5
H40B C40 H40C 109.5
C43 C41 C44 112.0(15)
C43 C41 C33 111.6(13)
C44 C41 C33 108.6(12)
C43 C41 C42 108.3(15)
C44 C41 C42 108.5(13)
C33 C41 C42 107.7(13)
C41 C42 H42A 109.5
C41 C42 H42B 109.5
H42A C42 H42B 109.5
C41 C42 H42C 109.5
H42A C42 H42C 109.5
H42B C42 H42C 109.5
C41 C43 H43A 109.5
C41 C43 H43B 109.5
H43A C43 H43B 109.5
C41 C43 H43C 109.5
H43A C43 H43C 109.5
H43B C43 H43C 109.5
C41 C44 H44A 109.5
C41 C44 H44B 109.5
H44A C44 H44B 109.5
C41 C44 H44C 109.5
H44A C44 H44C 109.5
H44B C44 H44C 109.5
N3 C45 N2 126.5(10)
N3 C45 N1 121.8(10)
N2 C45 N1 111.6(10)
N3 C46 C47 108.1(9)
N3 C46 H46A 110.1
C47 C46 H46A 110.1
N3 C46 H46B 110.1
C47 C46 H46B 110.1
H46A C46 H46B 108.4
N4 C47 C46 110.0(9)
N4 C47 H47A 109.7
C46 C47 H47A 109.7
N4 C47 H47B 109.7
C46 C47 H47B 109.7
H47A C47 H47B 108.2
N4 C48 C49 109.2(9)
N4 C48 H48A 109.8
C49 C48 H48A 109.8
N4 C48 H48B 109.8
C49 C48 H48B 109.8
H48A C48 H48B 108.3
N3 C49 C48 109.1(9)
N3 C49 H49A 109.9
C48 C49 H49A 109.9
N3 C49 H49B 109.9
C48 C49 H49B 109.9
H49A C49 H49B 108.3
N6 C50 N4 122.0(10)
N6 C50 N5 112.7(9)
N4 C50 N5 125.2(9)
N5 C51 C52 116.6(10)
N5 C51 H51A 108.1
C52 C51 H51A 108.1
N5 C51 H51B 108.1
C52 C51 H51B 108.1
H51A C51 H51B 107.3
C57 C52 C53 117.8(11)
C57 C52 C51 125.3(10)
C53 C52 C51 116.8(11)
C54 C53 C52 122.1(13)
C54 C53 H53 118.9
C52 C53 H53 118.9
C53 C54 C55 117.7(11)
C53 C54 C62 122.7(13)
C55 C54 C62 119.5(12)
C54 C55 C56 124.4(12)
C54 C55 H55 117.8
C56 C55 H55 117.8
C55 C56 C57 114.8(12)
C55 C56 C58 123.4(11)
C57 C56 C58 121.5(11)
C52 C57 C56 123.1(11)
C52 C57 H57 118.5
C56 C57 H57 118.5
C56 C58 C61 111.5(10)
C56 C58 C60 109.8(12)
C61 C58 C60 109.4(12)
C56 C58 C59 111.5(13)
C61 C58 C59 107.2(13)
C60 C58 C59 107.3(12)
C58 C59 H59A 109.5
C58 C59 H59B 109.5
H59A C59 H59B 109.5
C58 C59 H59C 109.5
H59A C59 H59C 109.5
H59B C59 H59C 109.5
C58 C60 H60A 109.5
C58 C60 H60B 109.5
H60A C60 H60B 109.5
C58 C60 H60C 109.5
H60A C60 H60C 109.5
H60B C60 H60C 109.5
C58 C61 H61A 109.5
C58 C61 H61B 109.5
H61A C61 H61B 109.5
C58 C61 H61C 109.5
H61A C61 H61C 109.5
H61B C61 H61C 109.5
C64 C62 C63 110.8(12)
C64 C62 C65 107.2(13)
C63 C62 C65 107.9(14)
C64 C62 C54 110.3(12)
C63 C62 C54 109.2(11)
C65 C62 C54 111.3(11)
C62 C63 H63A 109.5
C62 C63 H63B 109.5
H63A C63 H63B 109.5
C62 C63 H63C 109.5
H63A C63 H63C 109.5
H63B C63 H63C 109.5
C62 C64 H64A 109.5
C62 C64 H64B 109.5
H64A C64 H64B 109.5
C62 C64 H64C 109.5
H64A C64 H64C 109.5
H64B C64 H64C 109.5
C62 C65 H65A 109.5
C62 C65 H65B 109.5
H65A C65 H65B 109.5
C62 C65 H65C 109.5
H65A C65 H65C 109.5
H65B C65 H65C 109.5
C67 C66 C71 119.1(12)
C67 C66 H66 120.4
C71 C66 H66 120.4
C68 C67 C66 120.7(13)
C68 C67 H67 119.7
C66 C67 H67 119.7
C67 C68 C69 121.5(13)
C67 C68 H68 119.3
C69 C68 H68 119.3
C68 C69 C70 120.7(12)
C68 C69 H69 119.6
C70 C69 H69 119.6
C69 C70 C71 118.8(12)
C69 C70 H70 120.6
C71 C70 H70 120.6
C66 C71 C70 119.1(11)
C66 C71 C72 120.9(10)
C70 C71 C72 120.0(11)
N5 C72 C71 113.2(9)
N5 C72 C73 103.5(9)
C71 C72 C73 113.2(9)
N5 C72 H72 108.9
C71 C72 H72 108.9
C73 C72 H72 108.9
N6 C73 C74 118.0(13)
N6 C73 C74A 110.6(13)
N6 C73 C72 103.4(8)
C74 C73 C72 115.1(14)
C74A C73 C72 114.9(14)
N6 C73 H73 106.5
C74 C73 H73 106.5
C72 C73 H73 106.5
C75 C74 C79 120.0
C75 C74 C73 121.1(15)
C79 C74 C73 118.9(15)
C74 C75 C76 120.0
C74 C75 H75 120.0
C76 C75 H75 120.0
C77 C76 C75 120.0
C77 C76 H76 120.0
C75 C76 H76 120.0
C76 C77 C78 120.0
C76 C77 H77 120.0
C78 C77 H77 120.0
C79 C78 C77 120.0
C79 C78 H78 120.0
C77 C78 H78 120.0
C78 C79 C74 120.0
C78 C79 H79 120.0
C74 C79 H79 120.0
N6 C80 C81 111.2(9)
N6 C80 H80A 109.4
C81 C80 H80A 109.4
N6 C80 H80B 109.4
C81 C80 H80B 109.4
H80A C80 H80B 108.0
C82 C81 C86 118.4(10)
C82 C81 C80 121.4(10)
C86 C81 C80 119.9(11)
C81 C82 C83 121.8(11)
C81 C82 H82 119.1
C83 C82 H82 119.1
C82 C83 C84 117.5(12)
C82 C83 C91 121.7(11)
C84 C83 C91 120.5(11)
C85 C84 C83 122.5(13)
C85 C84 H84 118.8
C83 C84 H84 118.8
C86 C85 C84 117.5(12)
C86 C85 C87 121.4(13)
C84 C85 C87 121.1(14)
C86 C85 C87A 122.2(15)
C84 C85 C87A 120.2(15)
C85 C86 C81 122.4(11)
C85 C86 H86 118.8
C81 C86 H86 118.8
C88 C87 C85 116.6(19)
C88 C87 C90 113.0(18)
C85 C87 C90 107.9(17)
C88 C87 C89 103.9(18)
C85 C87 C89 108.7(17)
C90 C87 C89 106.2(18)
C87 C88 H88A 109.5
C87 C88 H88B 109.5
H88A C88 H88B 109.5
C87 C88 H88C 109.5
H88A C88 H88C 109.5
H88B C88 H88C 109.5
C87 C89 H89A 109.5
C87 C89 H89B 109.5
H89A C89 H89B 109.5
C87 C89 H89C 109.5
H89A C89 H89C 109.5
H89B C89 H89C 109.5
C87 C90 H90A 109.5
C87 C90 H90B 109.5
H90A C90 H90B 109.5
C87 C90 H90C 109.5
H90A C90 H90C 109.5
H90B C90 H90C 109.5
C88A C87A C85 113.(2)
C88A C87A C90A 110.(2)
C85 C87A C90A 117.(3)
C88A C87A C89A 102.(2)
C85 C87A C89A 110.(2)
C90A C87A C89A 103.(2)
C87A C88A H88D 109.5
C87A C88A H88E 109.5
H88D C88A H88E 109.5
C87A C88A H88F 109.5
H88D C88A H88F 109.5
H88E C88A H88F 109.5
C87A C89A H89D 109.5
C87A C89A H89E 109.5
H89D C89A H89E 109.5
C87A C89A H89F 109.5
H89D C89A H89F 109.5
H89E C89A H89F 109.5
C87A C90A H90D 109.5
C87A C90A H90E 109.5
H90D C90A H90E 109.5
C87A C90A H90F 109.5
H90D C90A H90F 109.5
H90E C90A H90F 109.5
C94 C91 C83 111.4(11)
C94 C91 C93 109.8(12)
C83 C91 C93 109.1(11)
C94 C91 C92 106.6(12)
C83 C91 C92 111.6(10)
C93 C91 C92 108.4(12)
C91 C92 H92A 109.5
C91 C92 H92B 109.5
H92A C92 H92B 109.5
C91 C92 H92C 109.5
H92A C92 H92C 109.5
H92B C92 H92C 109.5
C91 C93 H93A 109.5
C91 C93 H93B 109.5
H93A C93 H93B 109.5
C91 C93 H93C 109.5
H93A C93 H93C 109.5
H93B C93 H93C 109.5
C91 C94 H94A 109.5
C91 C94 H94B 109.5
H94A C94 H94B 109.5
C91 C94 H94C 109.5
H94A C94 H94C 109.5
H94B C94 H94C 109.5
O12 C95 N7 124.5(13)
O12 C95 H95 117.7
N7 C95 H95 117.7
N7 C96 H96A 109.5
N7 C96 H96B 109.5
H96A C96 H96B 109.5
N7 C96 H96C 109.5
H96A C96 H96C 109.5
H96B C96 H96C 109.5
N7 C97 H97A 109.5
N7 C97 H97B 109.5
H97A C97 H97B 109.5
N7 C97 H97C 109.5
H97A C97 H97C 109.5
H97B C97 H97C 109.5
O13 C98 N8 126.0(16)
O13 C98 H98 117.0
N8 C98 H98 117.0
N8 C99 H99A 109.5
N8 C99 H99B 109.5
H99A C99 H99B 109.5
N8 C99 H99C 109.5
H99A C99 H99C 109.5
H99B C99 H99C 109.5
N8 C100 H10D 109.5
N8 C100 H10E 109.5
H10D C100 H10E 109.5
N8 C100 H10F 109.5
H10D C100 H10F 109.5
H10E C100 H10F 109.5
C45 N1 C22 110.3(9)
C45 N1 C1 122.4(10)
C22 N1 C1 121.9(9)
C45 N2 C23 111.0(9)
C45 N2 C30 126.0(10)
C23 N2 C30 117.5(9)
C45 N3 C49 119.6(9)
C45 N3 C46 123.7(9)
C49 N3 C46 112.4(9)
C50 N4 C47 124.4(9)
C50 N4 C48 118.9(9)
C47 N4 C48 114.0(9)
C50 N5 C51 128.5(9)
C50 N5 C72 109.8(8)
C51 N5 C72 119.5(9)
C50 N6 C73 110.5(9)
C50 N6 C80 124.0(10)
C73 N6 C80 122.7(8)
C95 N7 C96 121.1(12)
C95 N7 C97 120.0(11)
C96 N7 C97 118.9(12)
C98 N8 C99 119.4(19)
C98 N8 C100 120.3(17)
C99 N8 C100 120.3(19)
O3 O2 W1 68.1(6)
O2 O3 W1 66.4(6)
O5 O4 W1 70.2(6)
O4 O5 W1 63.9(5)
W1 O6 W2 103.4(4)
O8 O7 W2 65.1(5)
O8 O7 W1 125.6(7)
W2 O7 W1 86.6(4)
O7 O8 W2 70.1(5)
O10 O9 W2 69.3(6)
O9 O10 W2 65.7(6)
C75A C74A C79A 120.0
C75A C74A C73 122.1(16)
C79A C74A C73 117.8(16)
C74A C75A C76A 120.0
C74A C75A H75A 120.0
C76A C75A H75A 120.0
C77A C76A C75A 120.0
C77A C76A H76A 120.0
C75A C76A H76A 120.0
C76A C77A C78A 120.0
C76A C77A H77A 120.0
C78A C77A H77A 120.0
C79A C78A C77A 120.0
C79A C78A H78A 120.0
C77A C78A H78A 120.0
C78A C79A C74A 120.0
C78A C79A H79A 120.0
C74A C79A H79A 120.0
O1 W1 O2 105.2(5)
O1 W1 O3 104.8(5)
O2 W1 O3 45.6(5)
O1 W1 O4 104.8(5)
O2 W1 O4 130.2(4)
O3 W1 O4 88.6(4)
O1 W1 O6 99.5(5)
O2 W1 O6 89.5(5)
O3 W1 O6 133.0(5)
O4 W1 O6 123.1(4)
O1 W1 O5 102.4(4)
O2 W1 O5 151.5(4)
O3 W1 O5 131.8(4)
O4 W1 O5 45.9(4)
O6 W1 O5 79.1(4)
O1 W1 O7 169.3(4)
O2 W1 O7 76.6(4)
O3 W1 O7 84.1(4)
O4 W1 O7 81.0(4)
O6 W1 O7 69.9(4)
O5 W1 O7 74.9(4)
O1 W1 W2 130.7(4)
O2 W1 W2 99.6(3)
O3 W1 W2 122.7(4)
O4 W1 W2 89.6(3)
O6 W1 W2 38.5(3)
O5 W1 W2 55.9(3)
O7 W1 W2 39.2(2)
O11 W2 O8 108.2(4)
O11 W2 O9 104.6(5)
O8 W2 O9 88.0(4)
O11 W2 O7 105.8(5)
O8 W2 O7 44.8(4)
O9 W2 O7 129.8(4)
O11 W2 O6 101.7(5)
O8 W2 O6 124.4(4)
O9 W2 O6 128.1(4)
O7 W2 O6 82.6(4)
O11 W2 O10 105.3(5)
O8 W2 O10 127.7(5)
O9 W2 O10 44.9(4)
O7 W2 O10 148.3(5)
O6 W2 O10 85.3(4)
O11 W2 W1 129.6(3)
O8 W2 W1 88.2(3)
O9 W2 W1 123.8(4)
O7 W2 W1 54.2(3)
O6 W2 W1 38.1(3)
O10 W2 W1 100.1(4)

loop_
_geom_bond_atom_site_label_1
_geom_bond_atom_site_label_2
_geom_bond_distance
C1 N1 1.497(16)
C1 C2 1.503(17)
C1 H1A 0.99
C1 H1B 0.99
C2 C7 1.381(16)
C2 C3 1.394(17)
C3 C4 1.381(15)
C3 H3 0.95
C4 C5 1.427(17)
C4 C12 1.521(17)
C5 C6 1.367(17)
C5 H5 0.95
C6 C7 1.393(16)
C6 C8 1.540(17)
C7 H7 0.95
C8 C11 1.522(18)
C8 C10 1.551(19)
C8 C9 1.58(2)
C9 H9A 0.98
C9 H9B 0.98
C9 H9C 0.98
C10 H10A 0.98
C10 H10B 0.98
C10 H10C 0.98
C11 H11A 0.98
C11 H11B 0.98
C11 H11C 0.98
C12 C13 1.51(2)
C12 C15 1.539(19)
C12 C14 1.543(19)
C13 H13A 0.98
C13 H13B 0.98
C13 H13C 0.98
C14 H14A 0.98
C14 H14B 0.98
C14 H14C 0.98
C15 H15A 0.98
C15 H15B 0.98
C15 H15C 0.98
C16 C21 1.355(18)
C16 C17 1.390(18)
C16 H16 0.95
C17 C18 1.40(2)
C17 H17 0.95
C18 C19 1.35(2)
C18 H18 0.95
C19 C20 1.427(19)
C19 H19 0.95
C20 C21 1.392(16)
C20 H20 0.95
C21 C22 1.492(16)
C22 N1 1.464(14)
C22 C23 1.567(15)
C22 H22 1.0
C23 N2 1.481(14)
C23 C24 1.523(15)
C23 H23 1.0
C24 C25 1.352(18)
C24 C29 1.390(17)
C25 C26 1.373(18)
C25 H25 0.95
C26 C27 1.38(2)
C26 H26 0.95
C27 C28 1.36(2)
C27 H27 0.95
C28 C29 1.377(18)
C28 H28 0.95
C29 H29 0.95
C30 N2 1.488(14)
C30 C31 1.511(16)
C30 H30A 0.99
C30 H30B 0.99
C31 C32 1.371(18)
C31 C36 1.405(18)
C32 C33 1.360(18)
C32 H32 0.95
C33 C34 1.40(2)
C33 C41 1.559(18)
C34 C35 1.382(18)
C34 H34 0.95
C35 C36 1.404(16)
C35 C37 1.544(19)
C36 H36 0.95
C37 C38 1.480(18)
C37 C40 1.51(2)
C37 C39 1.55(2)
C38 H38A 0.98
C38 H38B 0.98
C38 H38C 0.98
C39 H39A 0.98
C39 H39B 0.98
C39 H39C 0.98
C40 H40A 0.98
C40 H40B 0.98
C40 H40C 0.98
C41 C43 1.50(3)
C41 C44 1.53(2)
C41 C42 1.59(2)
C42 H42A 0.98
C42 H42B 0.98
C42 H42C 0.98
C43 H43A 0.98
C43 H43B 0.98
C43 H43C 0.98
C44 H44A 0.98
C44 H44B 0.98
C44 H44C 0.98
C45 N3 1.325(15)
C45 N2 1.335(15)
C45 N1 1.352(14)
C46 N3 1.496(15)
C46 C47 1.524(17)
C46 H46A 0.99
C46 H46B 0.99
C47 N4 1.457(13)
C47 H47A 0.99
C47 H47B 0.99
C48 N4 1.475(14)
C48 C49 1.511(17)
C48 H48A 0.99
C48 H48B 0.99
C49 N3 1.481(14)
C49 H49A 0.99
C49 H49B 0.99
C50 N6 1.347(13)
C50 N4 1.351(14)
C50 N5 1.357(14)
C51 N5 1.442(13)
C51 C52 1.489(16)
C51 H51A 0.99
C51 H51B 0.99
C52 C57 1.361(17)
C52 C53 1.414(16)
C53 C54 1.363(18)
C53 H53 0.95
C54 C55 1.369(19)
C54 C62 1.550(16)
C55 C56 1.402(17)
C55 H55 0.95
C56 C57 1.415(17)
C56 C58 1.508(19)
C57 H57 0.95
C58 C61 1.542(18)
C58 C60 1.54(2)
C58 C59 1.57(2)
C59 H59A 0.98
C59 H59B 0.98
C59 H59C 0.98
C60 H60A 0.98
C60 H60B 0.98
C60 H60C 0.98
C61 H61A 0.98
C61 H61B 0.98
C61 H61C 0.98
C62 C64 1.50(2)
C62 C63 1.527(18)
C62 C65 1.54(2)
C63 H63A 0.98
C63 H63B 0.98
C63 H63C 0.98
C64 H64A 0.98
C64 H64B 0.98
C64 H64C 0.98
C65 H65A 0.98
C65 H65B 0.98
C65 H65C 0.98
C66 C67 1.378(18)
C66 C71 1.415(18)
C66 H66 0.95
C67 C68 1.360(19)
C67 H67 0.95
C68 C69 1.361(19)
C68 H68 0.95
C69 C70 1.381(17)
C69 H69 0.95
C70 C71 1.421(16)
C70 H70 0.95
C71 C72 1.485(16)
C72 N5 1.465(14)
C72 C73 1.572(15)
C72 H72 1.0
C73 N6 1.455(14)
C73 C74 1.512(16)
C73 C74A 1.535(16)
C73 H73 1.0
C74 C75 1.39
C74 C79 1.39
C75 C76 1.39
C75 H75 0.95
C76 C77 1.39
C76 H76 0.95
C77 C78 1.39
C77 H77 0.95
C78 C79 1.39
C78 H78 0.95
C79 H79 0.95
C80 N6 1.481(15)
C80 C81 1.485(15)
C80 H80A 0.99
C80 H80B 0.99
C81 C82 1.377(17)
C81 C86 1.409(16)
C82 C83 1.398(16)
C82 H82 0.95
C83 C84 1.41(2)
C83 C91 1.530(17)
C84 C85 1.39(2)
C84 H84 0.95
C85 C86 1.380(15)
C85 C87 1.508(19)
C85 C87A 1.52(2)
C86 H86 0.95
C87 C88 1.50(2)
C87 C90 1.53(2)
C87 C89 1.54(3)
C88 H88A 0.98
C88 H88B 0.98
C88 H88C 0.98
C89 H89A 0.98
C89 H89B 0.98
C89 H89C 0.98
C90 H90A 0.98
C90 H90B 0.98
C90 H90C 0.98
C87A C88A 1.51(2)
C87A C90A 1.54(2)
C87A C89A 1.55(3)
C88A H88D 0.98
C88A H88E 0.98
C88A H88F 0.98
C89A H89D 0.98
C89A H89E 0.98
C89A H89F 0.98
C90A H90D 0.98
C90A H90E 0.98
C90A H90F 0.98
C91 C94 1.527(17)
C91 C93 1.54(2)
C91 C92 1.592(19)
C92 H92A 0.98
C92 H92B 0.98
C92 H92C 0.98
C93 H93A 0.98
C93 H93B 0.98
C93 H93C 0.98
C94 H94A 0.98
C94 H94B 0.98
C94 H94C 0.98
C95 O12 1.224(15)
C95 N7 1.323(17)
C95 H95 0.95
C96 N7 1.450(17)
C96 H96A 0.98
C96 H96B 0.98
C96 H96C 0.98
C97 N7 1.469(18)
C97 H97A 0.98
C97 H97B 0.98
C97 H97C 0.98
C98 O13 1.222(17)
C98 N8 1.285(19)
C98 H98 0.95
C99 N8 1.46(3)
C99 H99A 0.98
C99 H99B 0.98
C99 H99C 0.98
C100 N8 1.49(3)
C100 H10D 0.98
C100 H10E 0.98
C100 H10F 0.98
O1 W1 1.761(10)
O2 O3 1.462(15)
O2 W1 1.875(10)
O3 W1 1.899(11)
O4 O5 1.529(14)
O4 W1 1.912(10)
O5 W1 2.003(10)
O6 W1 1.942(11)
O6 W2 1.962(10)
O7 O8 1.455(13)
O7 W2 1.942(10)
O7 W1 2.489(10)
O8 W2 1.875(9)
O9 O10 1.489(15)
O9 W2 1.922(10)
O10 W2 1.973(11)
O11 W2 1.690(10)
C74A C75A 1.39
C74A C79A 1.39
C75A C76A 1.39
C75A H75A 0.95
C76A C77A 1.39
C76A H76A 0.95
C77A C78A 1.39
C77A H77A 0.95
C78A C79A 1.39
C78A H78A 0.95
C79A H79A 0.95
W1 W2 3.0641(8)
